data_7214560
loop_
_publ_author_name
'Mondal, Suvendu Sekhar'
'Dey, Subarna'
'Baburin, Igor A.'
'Kelling, Alexandra'
'Schilde, Uwe'
'Seifert, Gotthard'
'Janiak, Christoph'
'Holdt, Hans-J\"urgen'

_publ_section_title
;
 Syntheses of two imidazolate-4-amide-5-imidate linker-based hexagonal
 metal--organic frameworks with flexible ethoxy substituent
;
_journal_issue 45
_journal_name_full CrystEngComm
_journal_page_first 9394
_journal_paper_doi 10.1039/c3ce41632a
_journal_volume 15
_journal_year 2013
_chemical_formula_moiety 'C7 H8 N4 O3 Zn, 0.5(C3H7O)'
_chemical_formula_sum 'C8.5 H11.5 N4.5 O3.5 Zn'
_chemical_formula_weight 298.09
_chemical_name_systematic
;
 (2-ethoxy-imidazolate-4-amide-5-imidato)-zinc(II) dimethylformamide solvate
;
_space_group_IT_number 148
_symmetry_cell_setting trigonal
_symmetry_space_group_name_Hall '-R 3'
_symmetry_space_group_name_H-M 'R -3 :H'
_atom_sites_solution_hydrogens geom
_atom_sites_solution_primary direct
_atom_sites_solution_secondary difmap
_audit_creation_method SHELXL-97
_cell_angle_alpha 90.00
_cell_angle_beta 90.00
_cell_angle_gamma 120.00
_cell_formula_units_Z 18
_cell_length_a 18.0166(5)
_cell_length_b 18.0166(5)
_cell_length_c 18.6077(5)
_cell_measurement_reflns_used 32841
_cell_measurement_temperature 210(2)
_cell_measurement_theta_max 29.69
_cell_measurement_theta_min 1.70
_cell_volume 5230.8(2)
_computing_cell_refinement 'X-AREA (Stoe, 2004)'
_computing_data_collection 'X-AREA (Stoe, 2004)'
_computing_data_reduction 'X-RED (Stoe, 2004)'
_computing_publication_material 'SHELXL-97 (Sheldrick, 1997)'
_computing_structure_refinement 'SHELXL-97 (Sheldrick, 1997)'
_computing_structure_solution 'SHELXS-97 (Sheldrick, 1997)'
_diffrn_ambient_temperature 210(2)
_diffrn_detector 'image plate (34 cm diameter)'
_diffrn_detector_area_resol_mean 6.67
_diffrn_detector_type STOE
_diffrn_measured_fraction_theta_full 1.000
_diffrn_measured_fraction_theta_max 1.000
_diffrn_measurement_details
;
 360 frames, exposure time = 4 min
;
_diffrn_measurement_device '2-circle goniometer'
_diffrn_measurement_device_type 'STOE IPDS 2'
_diffrn_measurement_method '\w scan, \d \w = 1.0 deg'
_diffrn_radiation_monochromator 'plane graphite'
_diffrn_radiation_type 'Mo K\a'
_diffrn_radiation_wavelength 0.71073
_diffrn_reflns_av_R_equivalents 0.0211
_diffrn_reflns_av_sigmaI/netI 0.0079
_diffrn_reflns_limit_h_max 23
_diffrn_reflns_limit_h_min -23
_diffrn_reflns_limit_k_max 23
_diffrn_reflns_limit_k_min -23
_diffrn_reflns_limit_l_max 24
_diffrn_reflns_limit_l_min -21
_diffrn_reflns_number 29403
_diffrn_reflns_theta_full 27.49
_diffrn_reflns_theta_max 27.49
_diffrn_reflns_theta_min 1.70
_diffrn_source 'fine-focus sealed tube'
_diffrn_source_current 40
_diffrn_source_power 2.00
_diffrn_source_voltage 50
_exptl_absorpt_coefficient_mu 2.122
_exptl_absorpt_correction_T_max 0.8281
_exptl_absorpt_correction_T_min 0.6101
_exptl_absorpt_correction_type integration
_exptl_absorpt_process_details 'X-Red (Stoe, 2004)'
_exptl_crystal_colour colorless
_exptl_crystal_density_diffrn 1.703
_exptl_crystal_density_method 'not measured'
_exptl_crystal_description prism
_exptl_crystal_F_000 2736
_exptl_crystal_size_max 0.30
_exptl_crystal_size_mid 0.21
_exptl_crystal_size_min 0.12
_refine_diff_density_max 0.316
_refine_diff_density_min -0.328
_refine_diff_density_rms 0.050
_refine_ls_extinction_coef 0.00011(3)
_refine_ls_extinction_expression Fc^*^=kFc[1+0.001xFc^2^\l^3^/sin(2\q)]^-1/4^
_refine_ls_extinction_method SHELXL
_refine_ls_goodness_of_fit_ref 1.049
_refine_ls_hydrogen_treatment mixed
_refine_ls_matrix_type full
_refine_ls_number_parameters 164
_refine_ls_number_reflns 2681
_refine_ls_number_restraints 0
_refine_ls_restrained_S_all 1.049
_refine_ls_R_factor_all 0.0236
_refine_ls_R_factor_gt 0.0212
_refine_ls_shift/su_max 0.001
_refine_ls_shift/su_mean 0.000
_refine_ls_structure_factor_coef Fsqd
_refine_ls_weighting_details 'calc w=1/[\s^2^(Fo^2^)+(0.0316P)^2^+7.6193P] where P=(Fo^2^+2Fc^2^)/3'
_refine_ls_weighting_scheme calc
_refine_ls_wR_factor_gt 0.0559
_refine_ls_wR_factor_ref 0.0569
_reflns_number_gt 2506
_reflns_number_total 2681
_reflns_threshold_expression >2sigma(I)
_cod_data_source_file c3ce41632a.txt
_cod_data_source_block IFP-9
_cod_original_sg_symbol_H-M 'R -3'
_cod_database_code 7214560

loop_
_symmetry_equiv_pos_as_xyz
'x, y, z'
'-y, x-y, z'
'-x+y, -x, z'
'x+2/3, y+1/3, z+1/3'
'-y+2/3, x-y+1/3, z+1/3'
'-x+y+2/3, -x+1/3, z+1/3'
'x+1/3, y+2/3, z+2/3'
'-y+1/3, x-y+2/3, z+2/3'
'-x+y+1/3, -x+2/3, z+2/3'
'-x, -y, -z'
'y, -x+y, -z'
'x-y, x, -z'
'-x+2/3, -y+1/3, -z+1/3'
'y+2/3, -x+y+1/3, -z+1/3'
'x-y+2/3, x+1/3, -z+1/3'
'-x+1/3, -y+2/3, -z+2/3'
'y+1/3, -x+y+2/3, -z+2/3'
'x-y+1/3, x+2/3, -z+2/3'

loop_
_atom_site_label
_atom_site_type_symbol
_atom_site_fract_x
_atom_site_fract_y
_atom_site_fract_z
_atom_site_U_iso_or_equiv
_atom_site_adp_type
_atom_site_occupancy
_atom_site_symmetry_multiplicity
_atom_site_calc_flag
_atom_site_refinement_flags
_atom_site_disorder_assembly
_atom_site_disorder_group
C1 C 0.73565(9) 0.68897(9) 0.21372(8) 0.0230(3) Uani 1 1 d . A .
C2 C 0.61742(9) 0.57216(9) 0.23239(7) 0.0206(3) Uani 1 1 d . . .
C3 C 0.55293(10) 0.50219(9) 0.27728(8) 0.0238(3) Uani 1 1 d . . .
C4 C 0.56903(10) 0.55618(10) 0.09651(8) 0.0256(3) Uani 1 1 d . . .
C5 C 0.62273(9) 0.59323(9) 0.16071(7) 0.0211(3) Uani 1 1 d . . .
C61 C 0.8716(2) 0.8031(2) 0.18313(19) 0.0337(7) Uani 0.50 1 d P A 1
H61B H 0.8539 0.8345 0.1519 0.040 Uiso 0.50 1 calc PR A 1
H61A H 0.8836 0.7662 0.1532 0.040 Uiso 0.50 1 calc PR A 1
C71 C 0.9519(2) 0.8655(3) 0.2220(3) 0.0461(10) Uani 0.50 1 d P A 1
H71A H 0.9969 0.8966 0.1877 0.069 Uiso 0.50 1 calc PR A 1
H71B H 0.9688 0.8349 0.2542 0.069 Uiso 0.50 1 calc PR A 1
H71C H 0.9415 0.9049 0.2489 0.069 Uiso 0.50 1 calc PR A 1
C62 C 0.8506(2) 0.7933(2) 0.28250(19) 0.0388(8) Uani 0.50 1 d P A 2
H62A H 0.8466 0.7495 0.3152 0.047 Uiso 0.50 1 calc PR A 2
H62B H 0.8219 0.8207 0.3049 0.047 Uiso 0.50 1 calc PR A 2
C72 C 0.9416(3) 0.8577(3) 0.2723(3) 0.0525(11) Uani 0.50 1 d P A 2
H72A H 0.9737 0.8581 0.3137 0.079 Uiso 0.50 1 calc PR A 2
H72B H 0.9474 0.9132 0.2664 0.079 Uiso 0.50 1 calc PR A 2
H72C H 0.9630 0.8436 0.2304 0.079 Uiso 0.50 1 calc PR A 2
N1 N 0.69897(8) 0.66828(8) 0.14924(6) 0.0219(2) Uani 1 1 d . . .
N2 N 0.69053(8) 0.63418(8) 0.26624(6) 0.0219(2) Uani 1 1 d . . .
N3 N 0.57111(9) 0.50985(9) 0.34538(7) 0.0321(3) Uani 1 1 d . . .
H30 H 0.5373(14) 0.4740(14) 0.3685(12) 0.039 Uiso 1 1 d . . .
N4 N 0.49648(10) 0.48311(10) 0.10154(8) 0.0379(4) Uani 1 1 d . . .
H40 H 0.4677(15) 0.4607(15) 0.0628(13) 0.045 Uiso 1 1 d . . .
H41 H 0.4787(14) 0.4569(14) 0.1450(14) 0.045 Uiso 1 1 d . . .
O1 O 0.81171(8) 0.75779(9) 0.22504(10) 0.0526(4) Uani 1 1 d . . .
O2 O 0.48602(7) 0.44189(7) 0.24700(6) 0.0300(3) Uani 1 1 d . . .
O3 O 0.59499(8) 0.59631(7) 0.03834(6) 0.0309(3) Uani 1 1 d . . .
Zn1 Zn 0.713574(11) 0.717571(11) 0.046131(8) 0.02051(7) Uani 1 1 d . . .

loop_
_atom_site_aniso_label
_atom_site_aniso_U_11
_atom_site_aniso_U_22
_atom_site_aniso_U_33
_atom_site_aniso_U_23
_atom_site_aniso_U_13
_atom_site_aniso_U_12
C1 0.0230(7) 0.0211(6) 0.0237(7) -0.0015(5) -0.0014(5) 0.0102(6)
C2 0.0241(7) 0.0220(6) 0.0137(6) -0.0023(5) -0.0025(5) 0.0100(6)
C3 0.0263(7) 0.0248(7) 0.0145(6) -0.0002(5) -0.0016(5) 0.0083(6)
C4 0.0310(8) 0.0252(7) 0.0159(6) 0.0011(5) -0.0015(5) 0.0105(6)
C5 0.0247(7) 0.0203(6) 0.0155(6) 0.0007(5) 0.0008(5) 0.0093(5)
C61 0.0281(16) 0.0314(16) 0.0337(17) 0.0027(13) 0.0046(13) 0.0089(14)
C71 0.0266(18) 0.0331(19) 0.065(3) -0.0093(19) -0.0010(19) 0.0050(15)
C62 0.0308(17) 0.0344(17) 0.0296(17) -0.0054(14) -0.0101(14) 0.0000(14)
C72 0.032(2) 0.049(2) 0.056(3) -0.013(2) -0.0051(19) 0.0040(17)
N1 0.0263(6) 0.0210(6) 0.0174(6) 0.0022(4) 0.0023(5) 0.0111(5)
N2 0.0240(6) 0.0247(6) 0.0158(6) -0.0021(4) -0.0025(5) 0.0114(5)
N3 0.0319(7) 0.0325(7) 0.0129(6) 0.0019(5) -0.0005(5) 0.0018(6)
N4 0.0417(8) 0.0323(7) 0.0148(6) 0.0026(5) -0.0083(6) -0.0002(6)
O1 0.0256(6) 0.0284(7) 0.0912(12) -0.0051(7) -0.0114(7) 0.0041(5)
O2 0.0300(6) 0.0276(5) 0.0152(5) 0.0021(4) -0.0024(4) 0.0014(5)
O3 0.0380(6) 0.0291(6) 0.0142(5) 0.0038(4) -0.0025(4) 0.0084(5)
Zn1 0.02712(10) 0.02496(10) 0.01157(10) 0.00083(6) 0.00269(6) 0.01461(7)

loop_
_atom_type_symbol
_atom_type_description
_atom_type_scat_dispersion_real
_atom_type_scat_dispersion_imag
_atom_type_scat_source
C C 0.0033 0.0016 'International Tables Vol C Tables 4.2.6.8 and 6.1.1.4'
H H 0.0000 0.0000 'International Tables Vol C Tables 4.2.6.8 and 6.1.1.4'
N N 0.0061 0.0033 'International Tables Vol C Tables 4.2.6.8 and 6.1.1.4'
O O 0.0106 0.0060 'International Tables Vol C Tables 4.2.6.8 and 6.1.1.4'
Zn Zn 0.2839 1.4301 'International Tables Vol C Tables 4.2.6.8 and 6.1.1.4'

loop_
_geom_angle_atom_site_label_1
_geom_angle_atom_site_label_2
_geom_angle_atom_site_label_3
_geom_angle
_geom_angle_site_symmetry_1
_geom_angle_site_symmetry_3
O1 C1 N1 122.78(15) . .
O1 C1 N2 122.45(15) . .
N1 C1 N2 114.77(13) . .
C5 C2 N2 108.18(12) . .
C5 C2 C3 134.53(13) . .
N2 C2 C3 117.28(12) . .
O2 C3 N3 126.84(14) . .
O2 C3 C2 118.76(12) . .
N3 C3 C2 114.40(13) . .
O3 C4 N4 122.39(14) . .
O3 C4 C5 117.91(13) . .
N4 C4 C5 119.70(13) . .
C2 C5 N1 108.54(12) . .
C2 C5 C4 136.26(13) . .
N1 C5 C4 115.20(12) . .
O1 C61 C71 112.5(3) . .
O1 C61 H61B 109.1 . .
C71 C61 H61B 109.1 . .
O1 C61 H61A 109.1 . .
C71 C61 H61A 109.1 . .
H61B C61 H61A 107.8 . .
C61 C71 H71A 109.5 . .
C61 C71 H71B 109.5 . .
H71A C71 H71B 109.5 . .
C61 C71 H71C 109.5 . .
H71A C71 H71C 109.5 . .
H71B C71 H71C 109.5 . .
O1 C62 C72 114.0(3) . .
O1 C62 H62A 108.7 . .
C72 C62 H62A 108.7 . .
O1 C62 H62B 108.7 . .
C72 C62 H62B 108.7 . .
H62A C62 H62B 107.6 . .
C62 C72 H72A 109.5 . .
C62 C72 H72B 109.5 . .
H72A C72 H72B 109.5 . .
C62 C72 H72C 109.5 . .
H72A C72 H72C 109.5 . .
H72B C72 H72C 109.5 . .
C1 N1 C5 104.29(12) . .
C1 N1 Zn1 140.83(10) . .
C5 N1 Zn1 114.43(9) . .
C1 N2 C2 104.22(12) . .
C1 N2 Zn1 144.65(10) . 6_565
C2 N2 Zn1 108.55(9) . 6_565
C3 N3 Zn1 117.96(11) . 6_565
C3 N3 H30 114.1(17) . .
Zn1 N3 H30 127.1(17) 6_565 .
C4 N4 H40 118.3(15) . .
C4 N4 H41 119.9(14) . .
H40 N4 H41 122(2) . .
C61 O1 C62 96.8(3) . .
C61 O1 C1 131.5(2) . .
C62 O1 C1 131.3(2) . .
C3 O2 Zn1 131.59(10) . 14_455
C4 O3 Zn1 114.76(10) . .
N3 Zn1 O2 120.68(6) 8_654 15
N3 Zn1 N1 103.96(5) 8_654 .
O2 Zn1 N1 89.46(5) 15 .
N3 Zn1 N2 79.61(5) 8_654 8_654
O2 Zn1 N2 105.52(5) 15 8_654
N1 Zn1 N2 160.32(5) . 8_654
N3 Zn1 O3 120.32(6) 8_654 .
O2 Zn1 O3 118.99(5) 15 .
N1 Zn1 O3 77.30(4) . .
N2 Zn1 O3 84.19(4) 8_654 .

loop_
_geom_bond_atom_site_label_1
_geom_bond_atom_site_label_2
_geom_bond_distance
_geom_bond_site_symmetry_2
C1 O1 1.3268(19) .
C1 N1 1.3300(19) .
C1 N2 1.3371(19) .
C2 C5 1.3768(19) .
C2 N2 1.3815(18) .
C2 C3 1.474(2) .
C3 O2 1.2811(18) .
C3 N3 1.2988(19) .
C4 O3 1.2550(18) .
C4 N4 1.315(2) .
C4 C5 1.4707(19) .
C5 N1 1.3796(19) .
C61 O1 1.248(4) .
C61 C71 1.502(5) .
C61 H61B 0.9700 .
C61 H61A 0.9700 .
C71 H71A 0.9600 .
C71 H71B 0.9600 .
C71 H71C 0.9600 .
C62 O1 1.263(4) .
C62 C72 1.473(5) .
C62 H62A 0.9700 .
C62 H62B 0.9700 .
C72 H72A 0.9600 .
C72 H72B 0.9600 .
C72 H72C 0.9600 .
N1 Zn1 2.0750(12) .
N2 Zn1 2.1310(12) 6_565
N3 Zn1 1.9972(14) 6_565
N3 H30 0.76(2) .
N4 H40 0.86(2) .
N4 H41 0.91(2) .
O2 Zn1 2.0041(11) 14_455
O3 Zn1 2.1658(11) .
Zn1 N3 1.9973(14) 8_654
Zn1 O2 2.0042(11) 15
Zn1 N2 2.1310(12) 8_654

loop_
_geom_hbond_atom_site_label_D
_geom_hbond_atom_site_label_H
_geom_hbond_atom_site_label_A
_geom_hbond_distance_DH
_geom_hbond_distance_HA
_geom_hbond_distance_DA
_geom_hbond_angle_DHA
_geom_hbond_site_symmetry_A
N3 H30 N2 0.76(2) 2.50(2) 3.2106(19) 156(2) 18_545
N4 H40 O3 0.86(2) 2.17(2) 3.0299(17) 175(2) 10_665
N4 H41 O2 0.91(2) 1.93(3) 2.7880(18) 156(2) .

loop_
_geom_torsion_atom_site_label_1
_geom_torsion_atom_site_label_2
_geom_torsion_atom_site_label_3
_geom_torsion_atom_site_label_4
_geom_torsion
_geom_torsion_site_symmetry_4
C5 C2 C3 O2 4.0(3) .
N2 C2 C3 O2 -177.28(14) .
C5 C2 C3 N3 -175.29(17) .
N2 C2 C3 N3 3.4(2) .
N2 C2 C5 N1 0.06(17) .
C3 C2 C5 N1 178.82(16) .
N2 C2 C5 C4 179.76(16) .
C3 C2 C5 C4 -1.5(3) .
O3 C4 C5 C2 178.12(17) .
N4 C4 C5 C2 -2.0(3) .
O3 C4 C5 N1 -2.2(2) .
N4 C4 C5 N1 177.69(16) .
O1 C1 N1 C5 179.16(15) .
N2 C1 N1 C5 0.22(17) .
O1 C1 N1 Zn1 -9.6(3) .
N2 C1 N1 Zn1 171.48(11) .
C2 C5 N1 C1 -0.16(16) .
C4 C5 N1 C1 -179.94(13) .
C2 C5 N1 Zn1 -174.11(10) .
C4 C5 N1 Zn1 6.12(16) .
O1 C1 N2 C2 -179.13(14) .
N1 C1 N2 C2 -0.19(17) .
O1 C1 N2 Zn1 23.3(3) 6_565
N1 C1 N2 Zn1 -157.80(13) 6_565
C5 C2 N2 C1 0.07(16) .
C3 C2 N2 C1 -178.93(13) .
C5 C2 N2 Zn1 166.63(10) 6_565
C3 C2 N2 Zn1 -12.38(15) 6_565
O2 C3 N3 Zn1 -170.44(13) 6_565
C2 C3 N3 Zn1 8.8(2) 6_565
C71 C61 O1 C62 3.7(4) .
C71 C61 O1 C1 -169.9(2) .
C72 C62 O1 C61 -6.1(4) .
C72 C62 O1 C1 167.5(3) .
N1 C1 O1 C61 -19.5(4) .
N2 C1 O1 C61 159.4(3) .
N1 C1 O1 C62 169.1(3) .
N2 C1 O1 C62 -12.0(4) .
N3 C3 O2 Zn1 -0.2(3) 14_455
C2 C3 O2 Zn1 -179.42(11) 14_455
N4 C4 O3 Zn1 177.41(14) .
C5 C4 O3 Zn1 -2.73(19) .
C1 N1 Zn1 N3 65.19(17) 8_654
C5 N1 Zn1 N3 -124.12(11) 8_654
C1 N1 Zn1 O2 -56.37(17) 15
C5 N1 Zn1 O2 114.31(10) 15
C1 N1 Zn1 N2 163.43(15) 8_654
C5 N1 Zn1 N2 -25.9(2) 8_654
C1 N1 Zn1 O3 -176.30(17) .
C5 N1 Zn1 O3 -5.62(10) .
C4 O3 Zn1 N3 103.48(12) 8_654
C4 O3 Zn1 O2 -77.61(12) 15
C4 O3 Zn1 N1 4.58(12) .
C4 O3 Zn1 N2 177.85(12) 8_654

loop_
_platon_squeeze_void_nr
_platon_squeeze_void_average_x
_platon_squeeze_void_average_y
_platon_squeeze_void_average_z
_platon_squeeze_void_volume
_platon_squeeze_void_count_electrons
_platon_squeeze_void_content
1 0.000 0.000 0.000 106 37 ' '
2 0.000 0.000 0.500 281 75 ' '
3 0.333 0.667 0.167 277 75 ' '
4 0.333 0.667 0.667 107 37 ' '
5 0.667 0.333 0.833 277 75 ' '
6 0.667 0.333 0.333 107 37 ' '
